data_7201954
loop_
_publ_author_name
'Mondal, Raju'
'Bhunia, Manas Kumar'
'Dhara, Koushik'

_publ_section_title
;
 Crystal engineering of zinc(II) metal--organic frameworks: role of
 steric bulk and angular disposition of coordinating sites of the
 ligands
;
_journal_issue 9
_journal_name_full CrystEngComm
_journal_page_first 1167
_journal_paper_doi 10.1039/b800908b
_journal_volume 10
_journal_year 2008
_chemical_formula_sum 'C20 H20 N4 O6 Zn'
_chemical_formula_weight 477.77
_chemical_name_systematic
;
?
;
_space_group_IT_number 14
_symmetry_cell_setting monoclinic
_symmetry_space_group_name_Hall '-P 2yn'
_symmetry_space_group_name_H-M 'P 1 21/n 1'
_atom_sites_solution_hydrogens geom
_atom_sites_solution_primary direct
_atom_sites_solution_secondary difmap
_audit_creation_method SHELXL-97
_cell_angle_alpha 90.00
_cell_angle_beta 90.4280(10)
_cell_angle_gamma 90.00
_cell_formula_units_Z 4
_cell_length_a 8.5804(2)
_cell_length_b 16.1162(4)
_cell_length_c 15.2193(4)
_cell_measurement_reflns_used 5447
_cell_measurement_temperature 296(2)
_cell_measurement_theta_max 25.0
_cell_measurement_theta_min 2.67
_cell_volume 2104.52(9)
_computing_cell_refinement 'Bruker SMART'
_computing_data_collection 'Bruker SMART'
_computing_data_reduction 'Bruker SHELXTL'
_computing_molecular_graphics 'Bruker SHELXTL'
_computing_publication_material 'Bruker SHELXTL'
_computing_structure_refinement 'SHELXL-97 (Sheldrick, 1997)'
_computing_structure_solution 'SHELXS-97 (Sheldrick, 1990)'
_diffrn_ambient_temperature 296(2)
_diffrn_detector_area_resol_mean 8
_diffrn_measured_fraction_theta_full 0.996
_diffrn_measured_fraction_theta_max 0.996
_diffrn_measurement_device_type 'Bruker APEX-2 CCD area detector'
_diffrn_measurement_method '/w scan'
_diffrn_radiation_monochromator graphite
_diffrn_radiation_source 'fine-focus sealed tube'
_diffrn_radiation_type MoK\a
_diffrn_radiation_wavelength 0.71073
_diffrn_reflns_av_R_equivalents 0.0470
_diffrn_reflns_av_sigmaI/netI 0.0359
_diffrn_reflns_limit_h_max 10
_diffrn_reflns_limit_h_min -11
_diffrn_reflns_limit_k_max 20
_diffrn_reflns_limit_k_min -19
_diffrn_reflns_limit_l_max 19
_diffrn_reflns_limit_l_min -19
_diffrn_reflns_number 27531
_diffrn_reflns_theta_full 27.25
_diffrn_reflns_theta_max 27.25
_diffrn_reflns_theta_min 1.84
_diffrn_standards_decay_% 0
_exptl_absorpt_coefficient_mu 1.212
_exptl_absorpt_correction_type none
_exptl_crystal_colour Colourless
_exptl_crystal_density_diffrn 1.508
_exptl_crystal_density_meas ?
_exptl_crystal_density_method .
_exptl_crystal_description Plate
_exptl_crystal_F_000 984
_exptl_crystal_size_max 0.24
_exptl_crystal_size_mid 0.20
_exptl_crystal_size_min 0.10
_refine_diff_density_max 0.568
_refine_diff_density_min -0.251
_refine_diff_density_rms 0.062
_refine_ls_extinction_method none
_refine_ls_goodness_of_fit_ref 1.024
_refine_ls_hydrogen_treatment mixed
_refine_ls_matrix_type full
_refine_ls_number_parameters 327
_refine_ls_number_reflns 4703
_refine_ls_number_restraints 0
_refine_ls_restrained_S_all 1.024
_refine_ls_R_factor_all 0.0535
_refine_ls_R_factor_gt 0.0353
_refine_ls_shift/su_max 0.009
_refine_ls_shift/su_mean 0.000
_refine_ls_structure_factor_coef Fsqd
_refine_ls_weighting_details 'calc w=1/[\s^2^(Fo^2^)+(0.0402P)^2^+1.2948P] where P=(Fo^2^+2Fc^2^)/3'
_refine_ls_weighting_scheme calc
_refine_ls_wR_factor_gt 0.0818
_refine_ls_wR_factor_ref 0.0900
_reflns_number_gt 3626
_reflns_number_total 4703
_reflns_threshold_expression I>2\s(I)
_cod_data_source_file b800908b.txt
_cod_data_source_block 07rmd010
_cod_depositor_comments
;
The following automatic conversions were performed:
'_symmetry_cell_setting' value 'Monoclinic' changed to 'monoclinic'
according to '/home/saulius/struct/CIF-dictionaries/cif_core.dic'
dictionary named 'cif_core.dic' version 2.4.1 from 2010-06-29.

Automatic conversion script
Id: cif_fix_enum 1527 2010-12-29 10:47:43Z saulius 
;
_cod_original_sg_symbol_H-M P2(1)/n
_cod_database_code 7201954

loop_
_symmetry_equiv_pos_as_xyz
'x, y, z'
'-x+1/2, y+1/2, -z+1/2'
'-x, -y, -z'
'x-1/2, -y-1/2, z-1/2'

loop_
_atom_site_label
_atom_site_type_symbol
_atom_site_fract_x
_atom_site_fract_y
_atom_site_fract_z
_atom_site_U_iso_or_equiv
_atom_site_adp_type
_atom_site_occupancy
_atom_site_symmetry_multiplicity
_atom_site_calc_flag
_atom_site_refinement_flags
_atom_site_disorder_assembly
_atom_site_disorder_group
Zn1 Zn -0.01311(3) 0.104789(16) 0.213447(17) 0.02635(10) Uani 1 1 d . . .
O6 O -0.0215(2) 0.38313(12) 0.65489(11) 0.0410(5) Uani 1 1 d . . .
N3 N -0.1675(2) 0.03492(13) 0.27974(13) 0.0308(5) Uani 1 1 d . . .
C7 C 0.1428(3) 0.23752(15) 0.29626(15) 0.0296(5) Uani 1 1 d . . .
O5 O -0.1327(2) 0.27558(12) 0.58830(12) 0.0428(5) Uani 1 1 d . . .
O1 O 0.0707(2) 0.17010(11) 0.31157(11) 0.0379(4) Uani 1 1 d . . .
O2 O 0.2092(2) 0.25520(12) 0.22722(12) 0.0463(5) Uani 1 1 d . . .
C6 C 0.2284(3) 0.37323(15) 0.35872(15) 0.0277(5) Uani 1 1 d . . .
C4 C 0.1425(3) 0.42145(15) 0.49916(15) 0.0278(5) Uani 1 1 d . . .
C1 C 0.1412(3) 0.30132(14) 0.36834(14) 0.0264(5) Uani 1 1 d . . .
C2 C 0.0522(3) 0.29043(15) 0.44318(15) 0.0258(5) Uani 1 1 d . . .
C5 C 0.2287(3) 0.43388(14) 0.42350(15) 0.0268(5) Uani 1 1 d . . .
C14 C -0.2694(3) -0.04870(14) 0.38220(15) 0.0285(5) Uani 1 1 d . . .
N4 N -0.3244(3) 0.03266(14) 0.27170(15) 0.0330(5) Uani 1 1 d . . .
C16 C -0.3893(3) -0.01663(15) 0.33188(16) 0.0320(5) Uani 1 1 d . . .
C13 C -0.2828(4) -0.10815(18) 0.45772(17) 0.0409(7) Uani 1 1 d . . .
C8 C -0.0363(3) 0.33886(15) 0.59119(15) 0.0300(5) Uani 1 1 d . . .
C15 C -0.1327(3) -0.01537(14) 0.34759(15) 0.0285(5) Uani 1 1 d . . .
C3 C 0.0541(3) 0.35048(14) 0.50884(14) 0.0257(5) Uani 1 1 d . . .
C20 C 0.0319(3) -0.03057(19) 0.37408(19) 0.0436(7) Uani 1 1 d . . .
H20A H 0.0869 0.0212 0.3765 0.065 Uiso 1 1 calc R . .
H20B H 0.0803 -0.0664 0.3319 0.065 Uiso 1 1 calc R . .
H20C H 0.0347 -0.0564 0.4309 0.065 Uiso 1 1 calc R . .
C19 C -0.5606(3) -0.0305(2) 0.3349(2) 0.0501(8) Uani 1 1 d . . .
H19A H -0.6123 0.0099 0.2985 0.075 Uiso 1 1 calc R . .
H19B H -0.5958 -0.0250 0.3943 0.075 Uiso 1 1 calc R . .
H19C H -0.5842 -0.0852 0.3137 0.075 Uiso 1 1 calc R . .
H6 H 0.288(3) 0.3819(15) 0.3085(16) 0.026(6) Uiso 1 1 d . . .
H4 H 0.143(3) 0.4614(16) 0.5405(16) 0.032(7) Uiso 1 1 d . . .
H2 H -0.002(3) 0.2435(18) 0.4510(17) 0.037(7) Uiso 1 1 d . . .
H444 H -0.368(3) 0.0593(17) 0.2329(17) 0.030(7) Uiso 1 1 d . . .
H5 H -0.181(4) 0.2752(19) 0.632(2) 0.050(9) Uiso 1 1 d . . .
H13B H -0.338(3) -0.0833(17) 0.5034(19) 0.040(8) Uiso 1 1 d . . .
H13A H -0.181(4) -0.116(2) 0.485(2) 0.062(10) Uiso 1 1 d . . .
C9 C 0.3210(3) 0.51230(15) 0.41136(16) 0.0313(5) Uani 1 1 d . . .
O3 O 0.3802(2) 0.52118(11) 0.33559(11) 0.0402(5) Uani 1 1 d . . .
O4 O 0.3323(2) 0.56125(12) 0.47324(12) 0.0463(5) Uani 1 1 d . . .
N1 N -0.4100(2) -0.31205(12) 0.37239(13) 0.0297(4) Uani 1 1 d . . .
N2 N -0.4850(3) -0.30597(13) 0.44989(13) 0.0306(5) Uani 1 1 d . . .
C10 C -0.3303(3) -0.24113(15) 0.36317(16) 0.0300(5) Uani 1 1 d . . .
C11 C -0.3545(3) -0.19044(15) 0.43617(15) 0.0290(5) Uani 1 1 d . . .
C12 C -0.4560(3) -0.23424(15) 0.48939(16) 0.0311(5) Uani 1 1 d . . .
C17 C -0.2367(4) -0.2258(2) 0.2821(2) 0.0426(7) Uani 1 1 d . . .
C18 C -0.5283(4) -0.21248(19) 0.57519(18) 0.0484(8) Uani 1 1 d . . .
H18C H -0.5783 -0.2606 0.5992 0.073 Uiso 1 1 calc R . .
H18B H -0.6041 -0.1694 0.5664 0.073 Uiso 1 1 calc R . .
H18A H -0.4490 -0.1934 0.6152 0.073 Uiso 1 1 calc R . .
H222 H -0.547(3) -0.3438(19) 0.4619(18) 0.041(8) Uiso 1 1 d . . .
H17C H -0.287(4) -0.184(2) 0.246(2) 0.062(10) Uiso 1 1 d . . .
H17B H -0.234(4) -0.275(2) 0.250(3) 0.076(11) Uiso 1 1 d . . .
H17A H -0.134(5) -0.203(3) 0.296(3) 0.094(14) Uiso 1 1 d . . .

loop_
_atom_site_aniso_label
_atom_site_aniso_U_11
_atom_site_aniso_U_22
_atom_site_aniso_U_33
_atom_site_aniso_U_23
_atom_site_aniso_U_13
_atom_site_aniso_U_12
Zn1 0.03479(17) 0.01816(15) 0.02621(15) -0.00066(11) 0.00843(11) 0.00064(12)
O6 0.0461(11) 0.0482(12) 0.0288(9) -0.0116(8) 0.0102(8) -0.0125(9)
N3 0.0274(11) 0.0280(11) 0.0371(11) 0.0062(9) 0.0024(9) -0.0026(9)
C7 0.0343(13) 0.0249(13) 0.0295(12) -0.0041(10) 0.0052(10) 0.0002(10)
O5 0.0550(12) 0.0429(12) 0.0310(10) -0.0076(8) 0.0226(9) -0.0224(9)
O1 0.0593(12) 0.0244(9) 0.0302(9) -0.0061(7) 0.0054(8) -0.0095(9)
O2 0.0589(13) 0.0437(12) 0.0367(10) -0.0132(9) 0.0257(9) -0.0098(10)
C6 0.0304(13) 0.0276(13) 0.0253(11) 0.0021(9) 0.0067(10) -0.0035(10)
C4 0.0342(14) 0.0235(12) 0.0256(11) -0.0033(10) 0.0043(10) -0.0025(10)
C1 0.0320(13) 0.0227(12) 0.0246(11) -0.0021(9) 0.0048(9) -0.0016(10)
C2 0.0299(13) 0.0215(12) 0.0260(11) 0.0008(9) 0.0048(9) -0.0055(10)
C5 0.0301(13) 0.0201(12) 0.0303(12) 0.0032(9) 0.0027(10) -0.0051(10)
C14 0.0360(14) 0.0206(12) 0.0289(12) -0.0012(9) 0.0015(10) -0.0080(10)
N4 0.0312(12) 0.0288(12) 0.0390(12) 0.0060(10) -0.0010(10) -0.0002(9)
C16 0.0318(13) 0.0274(13) 0.0370(13) -0.0056(10) 0.0059(11) -0.0064(11)
C13 0.062(2) 0.0321(15) 0.0284(13) -0.0001(11) 0.0012(13) -0.0194(14)
C8 0.0359(14) 0.0287(13) 0.0254(12) -0.0025(10) 0.0062(10) -0.0053(11)
C15 0.0343(13) 0.0214(12) 0.0299(12) 0.0013(9) 0.0013(10) -0.0037(10)
C3 0.0288(12) 0.0244(12) 0.0239(11) 0.0001(9) 0.0056(9) -0.0045(10)
C20 0.0340(15) 0.0478(18) 0.0490(16) 0.0117(13) -0.0015(12) -0.0013(13)
C19 0.0317(15) 0.060(2) 0.0591(18) -0.0050(15) 0.0045(13) -0.0085(14)
C9 0.0359(14) 0.0224(12) 0.0357(13) 0.0030(10) 0.0070(11) -0.0045(10)
O3 0.0542(12) 0.0301(10) 0.0364(10) 0.0032(8) 0.0151(9) -0.0155(9)
O4 0.0629(13) 0.0320(11) 0.0444(11) -0.0070(9) 0.0156(9) -0.0229(10)
N1 0.0365(11) 0.0237(11) 0.0291(10) -0.0004(8) 0.0066(8) -0.0052(9)
N2 0.0384(12) 0.0241(11) 0.0294(10) 0.0006(8) 0.0065(9) -0.0099(10)
C10 0.0318(13) 0.0252(13) 0.0329(12) 0.0033(10) 0.0043(10) -0.0048(10)
C11 0.0354(13) 0.0249(13) 0.0268(11) 0.0022(9) 0.0023(10) -0.0066(10)
C12 0.0371(14) 0.0257(13) 0.0306(12) 0.0005(10) 0.0049(10) -0.0053(11)
C17 0.0527(19) 0.0361(17) 0.0394(15) -0.0022(13) 0.0179(14) -0.0113(15)
C18 0.066(2) 0.0418(17) 0.0377(15) -0.0067(12) 0.0198(14) -0.0138(15)

loop_
_atom_type_symbol
_atom_type_description
_atom_type_scat_dispersion_real
_atom_type_scat_dispersion_imag
_atom_type_scat_source
C C 0.0033 0.0016 'International Tables Vol C Tables 4.2.6.8 and 6.1.1.4'
H H 0.0000 0.0000 'International Tables Vol C Tables 4.2.6.8 and 6.1.1.4'
N N 0.0061 0.0033 'International Tables Vol C Tables 4.2.6.8 and 6.1.1.4'
O O 0.0106 0.0060 'International Tables Vol C Tables 4.2.6.8 and 6.1.1.4'
Zn Zn 0.2839 1.4301 'International Tables Vol C Tables 4.2.6.8 and 6.1.1.4'

loop_
_geom_angle_atom_site_label_1
_geom_angle_atom_site_label_2
_geom_angle_atom_site_label_3
_geom_angle
_geom_angle_site_symmetry_1
_geom_angle_site_symmetry_3
_geom_angle_publ_flag
O3 Zn1 O1 117.23(8) 2_545 . ?
O3 Zn1 N1 114.48(8) 2_545 2_455 ?
O1 Zn1 N1 104.93(8) . 2_455 ?
O3 Zn1 N3 101.37(8) 2_545 . ?
O1 Zn1 N3 99.06(8) . . ?
N1 Zn1 N3 119.42(8) 2_455 . ?
C15 N3 N4 105.57(19) . . ?
C15 N3 Zn1 125.34(16) . . ?
N4 N3 Zn1 128.90(16) . . ?
O2 C7 O1 125.6(2) . . ?
O2 C7 C1 118.1(2) . . ?
O1 C7 C1 116.3(2) . . ?
C8 O5 H5 108(2) . . ?
C7 O1 Zn1 119.68(15) . . ?
C1 C6 C5 120.8(2) . . ?
C1 C6 H6 120.7(15) . . ?
C5 C6 H6 118.5(15) . . ?
C3 C4 C5 120.3(2) . . ?
C3 C4 H4 121.3(16) . . ?
C5 C4 H4 118.3(16) . . ?
C2 C1 C6 119.5(2) . . ?
C2 C1 C7 121.4(2) . . ?
C6 C1 C7 119.1(2) . . ?
C1 C2 C3 119.9(2) . . ?
C1 C2 H2 120.3(17) . . ?
C3 C2 H2 119.7(17) . . ?
C4 C5 C6 119.3(2) . . ?
C4 C5 C9 120.5(2) . . ?
C6 C5 C9 120.2(2) . . ?
C16 C14 C15 105.7(2) . . ?
C16 C14 C13 127.1(2) . . ?
C15 C14 C13 127.1(2) . . ?
C16 N4 N3 111.9(2) . . ?
C16 N4 H444 128.0(19) . . ?
N3 N4 H444 120.1(19) . . ?
N4 C16 C14 106.9(2) . . ?
N4 C16 C19 121.7(2) . . ?
C14 C16 C19 131.3(2) . . ?
C11 C13 C14 115.5(2) . . ?
C11 C13 H13B 109.4(17) . . ?
C14 C13 H13B 109.8(18) . . ?
C11 C13 H13A 110(2) . . ?
C14 C13 H13A 110(2) . . ?
H13B C13 H13A 102(3) . . ?
O6 C8 O5 123.2(2) . . ?
O6 C8 C3 123.2(2) . . ?
O5 C8 C3 113.6(2) . . ?
N3 C15 C14 109.9(2) . . ?
N3 C15 C20 120.8(2) . . ?
C14 C15 C20 129.3(2) . . ?
C4 C3 C2 120.2(2) . . ?
C4 C3 C8 118.9(2) . . ?
C2 C3 C8 120.9(2) . . ?
C15 C20 H20A 109.5 . . ?
C15 C20 H20B 109.5 . . ?
H20A C20 H20B 109.5 . . ?
C15 C20 H20C 109.5 . . ?
H20A C20 H20C 109.5 . . ?
H20B C20 H20C 109.5 . . ?
C16 C19 H19A 109.5 . . ?
C16 C19 H19B 109.5 . . ?
H19A C19 H19B 109.5 . . ?
C16 C19 H19C 109.5 . . ?
H19A C19 H19C 109.5 . . ?
H19B C19 H19C 109.5 . . ?
O4 C9 O3 126.3(2) . . ?
O4 C9 C5 118.9(2) . . ?
O3 C9 C5 114.9(2) . . ?
C9 O3 Zn1 132.38(17) . 2 ?
C10 N1 N2 106.04(19) . . ?
C10 N1 Zn1 132.51(16) . 2_445 ?
N2 N1 Zn1 117.78(15) . 2_445 ?
C12 N2 N1 111.7(2) . . ?
C12 N2 H222 131(2) . . ?
N1 N2 H222 117(2) . . ?
N1 C10 C11 109.7(2) . . ?
N1 C10 C17 120.3(2) . . ?
C11 C10 C17 130.0(2) . . ?
C12 C11 C10 105.3(2) . . ?
C12 C11 C13 125.6(2) . . ?
C10 C11 C13 129.0(2) . . ?
N2 C12 C11 107.2(2) . . ?
N2 C12 C18 121.6(2) . . ?
C11 C12 C18 131.2(2) . . ?
C10 C17 H17C 110(2) . . ?
C10 C17 H17B 108(2) . . ?
H17C C17 H17B 107(3) . . ?
C10 C17 H17A 112(2) . . ?
H17C C17 H17A 105(3) . . ?
H17B C17 H17A 114(3) . . ?
C12 C18 H18C 109.5 . . ?
C12 C18 H18B 109.5 . . ?
H18C C18 H18B 109.5 . . ?
C12 C18 H18A 109.5 . . ?
H18C C18 H18A 109.5 . . ?
H18B C18 H18A 109.5 . . ?

loop_
_geom_bond_atom_site_label_1
_geom_bond_atom_site_label_2
_geom_bond_distance
_geom_bond_site_symmetry_2
_geom_bond_publ_flag
Zn1 O3 1.9198(16) 2_545 ?
Zn1 O1 1.9594(17) . ?
Zn1 N1 1.981(2) 2_455 ?
Zn1 N3 2.0152(19) . ?
O6 C8 1.210(3) . ?
N3 C15 1.345(3) . ?
N3 N4 1.352(3) . ?
C7 O2 1.233(3) . ?
C7 O1 1.273(3) . ?
C7 C1 1.504(3) . ?
O5 C8 1.314(3) . ?
O5 H5 0.78(3) . ?
C6 C1 1.388(3) . ?
C6 C5 1.388(3) . ?
C6 H6 0.93(2) . ?
C4 C3 1.381(3) . ?
C4 C5 1.388(3) . ?
C4 H4 0.90(3) . ?
C1 C2 1.387(3) . ?
C2 C3 1.391(3) . ?
C2 H2 0.90(3) . ?
C5 C9 1.503(3) . ?
C14 C16 1.378(4) . ?
C14 C15 1.396(3) . ?
C14 C13 1.501(3) . ?
N4 C16 1.337(3) . ?
N4 H444 0.82(3) . ?
C16 C19 1.488(4) . ?
C13 C11 1.497(3) . ?
C13 H13B 0.94(3) . ?
C13 H13A 0.97(4) . ?
C8 C3 1.490(3) . ?
C15 C20 1.486(3) . ?
C20 H20A 0.9600 . ?
C20 H20B 0.9600 . ?
C20 H20C 0.9600 . ?
C19 H19A 0.9600 . ?
C19 H19B 0.9600 . ?
C19 H19C 0.9600 . ?
C9 O4 1.232(3) . ?
C9 O3 1.272(3) . ?
O3 Zn1 1.9198(16) 2 ?
N1 C10 1.340(3) . ?
N1 N2 1.351(3) . ?
N1 Zn1 1.981(2) 2_445 ?
N2 C12 1.326(3) . ?
N2 H222 0.83(3) . ?
C10 C11 1.396(3) . ?
C10 C17 1.498(3) . ?
C11 C12 1.387(3) . ?
C12 C18 1.491(3) . ?
C17 H17C 0.97(4) . ?
C17 H17B 0.93(4) . ?
C17 H17A 0.98(4) . ?
C18 H18C 0.9600 . ?
C18 H18B 0.9600 . ?
C18 H18A 0.9600 . ?
